data_7720835
loop_
_publ_author_name
'Kurjan, Jakub'
'Jend&#x17e;elovsk&#xe1;, Zuzana'
'De&#x10d;manov&#xe1;, Vikt&#xf3;ria'
'Jend&#x17e;elovsk&#xfd;, Rastislav'
'Kastratovic, Nikolina'
'Volarevic, Vladislav'
'Smolko, Luk&#xe1;&#x161;'
'Smolkov&#xe1;, Romana'
'Liteck&#xe1;, Miroslava'
'Zubrik, Anton'
'J&#xe1;ger, D&#xe1;vid'
'Varha&#x10d;, Rastislav'
'Poto&#x10d;&#x148;&#xe1;k, Ivan'

_publ_section_title
;
 Structure-bioactivity relationship in copper(II) complexes with new
 halogenated coumarin derivatives.
;
_journal_issue 15
_journal_name_full 'Dalton transactions (Cambridge, England : 2003)'
_journal_page_first 6191
_journal_page_last 6211
_journal_paper_doi 10.1039/d5dt02641e
_journal_volume 55
_journal_year 2026
_chemical_formula_moiety 'C34 H24 Br2 Cu2 N6 O12'
_chemical_formula_sum 'C34 H24 Br2 Cu2 N6 O12'
_chemical_formula_weight 995.49
_space_group_crystal_system monoclinic
_space_group_IT_number 14
_space_group_name_Hall '-P 2ybc'
_space_group_name_H-M_alt 'P 1 21/c 1'
_atom_sites_solution_hydrogens geom
_audit_creation_method SHELXL-2018/3
_audit_update_record
;
2025-10-21 deposited with the CCDC.	2026-03-19 downloaded from the CCDC.
;
_cell_angle_alpha 90
_cell_angle_beta 105.541(4)
_cell_angle_gamma 90
_cell_formula_units_Z 2
_cell_length_a 9.3394(3)
_cell_length_b 11.8109(4)
_cell_length_c 16.5569(6)
_cell_measurement_reflns_used 3892
_cell_measurement_temperature 173(2)
_cell_measurement_theta_max 28.1900
_cell_measurement_theta_min 3.6600
_cell_volume 1759.56(11)
_computing_cell_refinement 'CrysAlisPro 1.171.39.46 (Rigaku OD, 2018)'
_computing_data_collection 'CrysAlisPro 1.171.39.46 (Rigaku OD, 2018)'
_computing_data_reduction 'CrysAlisPro 1.171.39.46 (Rigaku OD, 2018)'
_computing_structure_refinement 'SHELXL-2018/3 (Sheldrick, 2018)'
_diffrn_ambient_temperature 173(2)
_diffrn_detector_area_resol_mean 8.3438
_diffrn_measured_fraction_theta_full 0.989
_diffrn_measured_fraction_theta_max 0.854
_diffrn_measurement_device_type 'Xcalibur, Sapphire2, large Be window'
_diffrn_measurement_method '\w scans'
_diffrn_radiation_type MoK\a
_diffrn_radiation_wavelength 0.71073
_diffrn_reflns_av_R_equivalents 0.0231
_diffrn_reflns_av_unetI/netI 0.0300
_diffrn_reflns_Laue_measured_fraction_full 0.989
_diffrn_reflns_Laue_measured_fraction_max 0.854
_diffrn_reflns_limit_h_max 12
_diffrn_reflns_limit_h_min -12
_diffrn_reflns_limit_k_max 12
_diffrn_reflns_limit_k_min -15
_diffrn_reflns_limit_l_max 21
_diffrn_reflns_limit_l_min -22
_diffrn_reflns_number 9184
_diffrn_reflns_point_group_measured_fraction_full 0.989
_diffrn_reflns_point_group_measured_fraction_max 0.854
_diffrn_reflns_theta_full 25.242
_diffrn_reflns_theta_max 28.927
_diffrn_reflns_theta_min 2.846
_diffrn_source 'fine-focus sealed X-ray tube'
_exptl_absorpt_coefficient_mu 3.555
_exptl_absorpt_correction_T_max 0.852
_exptl_absorpt_correction_T_min 0.672
_exptl_absorpt_correction_type analytical
_exptl_absorpt_process_details
;
CrysAlisPro 1.171.39.46 (Rigaku Oxford Diffraction, 2018)
Analytical numeric absorption correction using a multifaceted crystal
                        model based on expressions derived by R.C. Clark & J.S. Reid.
(Clark, R. C. & Reid, J. S. (1995). Acta Cryst. A51, 887-897)
Empirical absorption correction using spherical harmonics,
 implemented in SCALE3 ABSPACK scaling algorithm.
;
_exptl_crystal_colour green
_exptl_crystal_density_diffrn 1.879
_exptl_crystal_description needle
_exptl_crystal_F_000 988
_exptl_crystal_recrystallization_method 'from the synthesis'
_exptl_crystal_size_max 0.399
_exptl_crystal_size_mid 0.141
_exptl_crystal_size_min 0.100
_refine_diff_density_max 0.600
_refine_diff_density_min -0.387
_refine_diff_density_rms 0.061
_refine_ls_extinction_method none
_refine_ls_goodness_of_fit_ref 1.025
_refine_ls_hydrogen_treatment constr
_refine_ls_matrix_type full
_refine_ls_number_parameters 254
_refine_ls_number_reflns 3976
_refine_ls_number_restraints 0
_refine_ls_restrained_S_all 1.025
_refine_ls_R_factor_all 0.0455
_refine_ls_R_factor_gt 0.0301
_refine_ls_shift/su_max 0.001
_refine_ls_shift/su_mean 0.000
_refine_ls_structure_factor_coef Fsqd
_refine_ls_weighting_details 'w=1/[\s^2^(Fo^2^)+(0.0383P)^2^+0.3415P] where P=(Fo^2^+2Fc^2^)/3'
_refine_ls_weighting_scheme calc
_refine_ls_wR_factor_gt 0.0722
_refine_ls_wR_factor_ref 0.0790
_reflns_Friedel_coverage 0.000
_reflns_number_gt 3139
_reflns_number_total 3976
_reflns_threshold_expression 'I > 2\s(I)'
_cod_data_source_file d5dt02641e2.cif
_cod_data_source_block 8
_cod_depositor_comments 'Adding full bibliography for 7720832--7720836.cif.'
_cod_original_sg_symbol_H-M 'P 21/c'
_cod_database_code 7720835
_shelx_shelxl_version_number 2018/3
_shelx_space_group_comment
;
The symmetry employed for this shelxl refinement is uniquely defined
by the following loop, which should always be used as a source of
symmetry information in preference to the above space-group names.
They are only intended as comments.
;

loop_
_space_group_symop_operation_xyz
'x, y, z'
'-x, y+1/2, -z+1/2'
'-x, -y, -z'
'x, -y-1/2, z-1/2'

loop_
_atom_site_label
_atom_site_type_symbol
_atom_site_fract_x
_atom_site_fract_y
_atom_site_fract_z
_atom_site_U_iso_or_equiv
_atom_site_adp_type
_atom_site_occupancy
_atom_site_site_symmetry_order
_atom_site_calc_flag
_atom_site_refinement_flags_posn
_atom_site_refinement_flags_adp
_atom_site_refinement_flags_occupancy
_atom_site_disorder_assembly
_atom_site_disorder_group
Cu1 Cu 0.65480(3) 0.53478(2) 0.47722(2) 0.03340(9) Uani 1 1 d . . . . .
Br6 Br 0.14569(3) 0.97019(3) 0.42187(2) 0.06396(11) Uani 1 1 d . . . . .
O4 O 0.52460(15) 0.62772(13) 0.52079(9) 0.0353(3) Uani 1 1 d . . . . .
O31 O 0.52316(18) 0.56541(15) 0.36331(10) 0.0419(4) Uani 1 1 d . . . . .
O1 O 0.67603(18) 0.86159(16) 0.70806(10) 0.0475(4) Uani 1 1 d . . . . .
N13 N 0.7870(2) 0.51369(17) 0.58922(12) 0.0361(4) Uani 1 1 d . . . . .
O2 O 0.87738(19) 0.76350(19) 0.76342(11) 0.0613(5) Uani 1 1 d . . . . .
O32 O 0.6536(2) 0.71827(17) 0.38994(13) 0.0647(5) Uani 1 1 d . . . . .
N20 N 0.7848(2) 0.42381(18) 0.44403(12) 0.0402(5) Uani 1 1 d . . . . .
N30 N 0.5387(2) 0.67161(19) 0.34926(13) 0.0460(5) Uani 1 1 d . . . . .
C4 C 0.5785(2) 0.69699(19) 0.58203(13) 0.0309(4) Uani 1 1 d . . . . .
O33 O 0.4409(3) 0.7199(2) 0.29725(13) 0.0834(7) Uani 1 1 d . . . . .
C5 C 0.3795(2) 0.8324(2) 0.51309(14) 0.0369(5) Uani 1 1 d . . . . .
H5 H 0.345487 0.781289 0.467694 0.044 Uiso 1 1 calc R U . . .
C10 C 0.5015(2) 0.8046(2) 0.57981(13) 0.0331(5) Uani 1 1 d . . . . .
C3 C 0.7032(2) 0.6760(2) 0.64864(13) 0.0359(5) Uani 1 1 d . . . . .
C6 C 0.3096(3) 0.9342(2) 0.51386(15) 0.0431(6) Uani 1 1 d . . . . .
C11 C 0.7845(2) 0.5689(2) 0.65600(14) 0.0390(5) Uani 1 1 d . . . . .
C15 C 0.8813(2) 0.3739(2) 0.50910(16) 0.0421(6) Uani 1 1 d . . . . .
C9 C 0.5506(3) 0.8824(2) 0.64351(14) 0.0395(5) Uani 1 1 d . . . . .
C2 C 0.7597(3) 0.7642(2) 0.71025(14) 0.0430(6) Uani 1 1 d . . . . .
C14 C 0.8741(3) 0.4089(2) 0.59506(16) 0.0473(6) Uani 1 1 d . . . . .
H14B H 0.827107 0.348145 0.620287 0.057 Uiso 1 1 calc R U . . .
H14A H 0.975759 0.421431 0.631439 0.057 Uiso 1 1 calc R U . . .
C7 C 0.3575(3) 1.0104(2) 0.57920(18) 0.0536(7) Uani 1 1 d . . . . .
H7 H 0.306176 1.079865 0.579230 0.064 Uiso 1 1 calc R U . . .
C19 C 0.7809(3) 0.3928(3) 0.36541(17) 0.0539(7) Uani 1 1 d . . . . .
H19 H 0.712358 0.428824 0.319746 0.065 Uiso 1 1 calc R U . . .
C8 C 0.4793(3) 0.9847(2) 0.64371(18) 0.0542(7) Uani 1 1 d . . . . .
H8 H 0.514374 1.036952 0.688264 0.065 Uiso 1 1 calc R U . . .
C16 C 0.9799(3) 0.2921(2) 0.4965(2) 0.0554(7) Uani 1 1 d . . . . .
H16 H 1.050277 0.258570 0.542621 0.067 Uiso 1 1 calc R U . . .
C12 C 0.8583(3) 0.5218(3) 0.74146(17) 0.0628(8) Uani 1 1 d . . . . .
H12C H 0.818654 0.446151 0.746837 0.094 Uiso 1 1 calc R U . . .
H12A H 0.838508 0.571729 0.784496 0.094 Uiso 1 1 calc R U . . .
H12B H 0.965720 0.516800 0.748699 0.094 Uiso 1 1 calc R U . . .
C17 C 0.9731(3) 0.2607(3) 0.4153(2) 0.0669(9) Uani 1 1 d . . . . .
H17 H 1.038326 0.203881 0.405353 0.080 Uiso 1 1 calc R U . . .
C18 C 0.8736(3) 0.3102(3) 0.3493(2) 0.0644(8) Uani 1 1 d . . . . .
H18 H 0.868349 0.288317 0.293361 0.077 Uiso 1 1 calc R U . . .

loop_
_atom_site_aniso_label
_atom_site_aniso_U_11
_atom_site_aniso_U_22
_atom_site_aniso_U_33
_atom_site_aniso_U_23
_atom_site_aniso_U_13
_atom_site_aniso_U_12
Cu1 0.03199(14) 0.03287(16) 0.03063(15) -0.00365(11) 0.00025(11) 0.00610(11)
Br6 0.06049(18) 0.0542(2) 0.0671(2) 0.01175(15) -0.00035(15) 0.01989(14)
O4 0.0319(7) 0.0359(9) 0.0324(8) -0.0098(7) -0.0012(6) 0.0031(7)
O31 0.0503(9) 0.0359(9) 0.0340(8) -0.0015(7) 0.0019(7) 0.0013(8)
O1 0.0522(10) 0.0481(11) 0.0365(9) -0.0156(8) 0.0022(8) -0.0035(9)
N13 0.0319(9) 0.0348(11) 0.0358(10) 0.0005(8) -0.0011(8) 0.0024(8)
O2 0.0428(9) 0.0814(15) 0.0479(10) -0.0249(10) -0.0081(8) -0.0020(10)
O32 0.0733(13) 0.0473(12) 0.0742(13) -0.0064(11) 0.0208(11) -0.0148(11)
N20 0.0345(10) 0.0357(11) 0.0471(11) -0.0054(9) 0.0053(9) 0.0045(8)
N30 0.0582(13) 0.0405(13) 0.0390(11) 0.0008(10) 0.0125(10) 0.0116(11)
C4 0.0311(10) 0.0335(12) 0.0276(10) -0.0020(9) 0.0071(8) -0.0019(9)
O33 0.1058(17) 0.0720(16) 0.0599(13) 0.0174(12) 0.0004(12) 0.0450(14)
C5 0.0402(11) 0.0327(13) 0.0364(12) -0.0031(10) 0.0077(10) -0.0003(10)
C10 0.0352(11) 0.0330(12) 0.0316(11) -0.0036(9) 0.0099(9) -0.0015(9)
C3 0.0355(11) 0.0430(14) 0.0265(10) -0.0044(10) 0.0036(9) -0.0022(10)
C6 0.0471(13) 0.0369(13) 0.0444(14) 0.0052(11) 0.0106(11) 0.0046(11)
C11 0.0328(11) 0.0466(15) 0.0323(12) 0.0037(11) -0.0004(9) -0.0006(10)
C15 0.0315(11) 0.0310(13) 0.0608(15) 0.0011(12) 0.0070(11) 0.0004(10)
C9 0.0453(12) 0.0386(14) 0.0338(12) -0.0063(10) 0.0088(10) -0.0039(11)
C2 0.0401(12) 0.0560(16) 0.0309(12) -0.0099(11) 0.0062(10) -0.0044(11)
C14 0.0438(13) 0.0381(14) 0.0500(14) 0.0051(12) -0.0047(11) 0.0090(11)
C7 0.0677(18) 0.0327(14) 0.0610(18) -0.0046(13) 0.0186(15) 0.0096(13)
C19 0.0536(15) 0.0540(17) 0.0533(16) -0.0135(14) 0.0127(13) 0.0070(13)
C8 0.0715(18) 0.0398(15) 0.0480(15) -0.0161(12) 0.0103(14) -0.0009(14)
C16 0.0399(13) 0.0370(14) 0.089(2) 0.0091(15) 0.0161(14) 0.0086(12)
C12 0.0629(17) 0.077(2) 0.0361(14) 0.0098(14) -0.0085(13) 0.0099(16)
C17 0.0587(17) 0.0418(17) 0.112(3) -0.0055(18) 0.0439(19) 0.0098(14)
C18 0.0657(18) 0.0556(19) 0.079(2) -0.0178(17) 0.0324(17) 0.0054(16)

loop_
_atom_type_symbol
_atom_type_description
_atom_type_scat_dispersion_real
_atom_type_scat_dispersion_imag
_atom_type_scat_source
C C 0.0033 0.0016 'International Tables Vol C Tables 4.2.6.8 and 6.1.1.4'
H H 0.0000 0.0000 'International Tables Vol C Tables 4.2.6.8 and 6.1.1.4'
N N 0.0061 0.0033 'International Tables Vol C Tables 4.2.6.8 and 6.1.1.4'
O O 0.0106 0.0060 'International Tables Vol C Tables 4.2.6.8 and 6.1.1.4'
Cu Cu 0.3201 1.2651 'International Tables Vol C Tables 4.2.6.8 and 6.1.1.4'
Br Br -0.2901 2.4595 'International Tables Vol C Tables 4.2.6.8 and 6.1.1.4'

loop_
_geom_angle_atom_site_label_1
_geom_angle_atom_site_label_2
_geom_angle_atom_site_label_3
_geom_angle
_geom_angle_site_symmetry_1
_geom_angle_site_symmetry_3
_geom_angle_publ_flag
O4 Cu1 N13 91.09(7) . . ?
O4 Cu1 N20 172.01(8) . . ?
N13 Cu1 N20 84.23(8) . . ?
O4 Cu1 O31 87.67(6) . . ?
N13 Cu1 O31 176.79(8) . . ?
N20 Cu1 O31 97.33(8) . . ?
O4 Cu1 O4 86.61(6) . 3_666 ?
N13 Cu1 O4 98.17(7) . 3_666 ?
N20 Cu1 O4 87.65(7) . 3_666 ?
O31 Cu1 O4 84.72(6) . 3_666 ?
O4 Cu1 O32 79.83(7) . . ?
N13 Cu1 O32 122.82(8) . . ?
N20 Cu1 O32 108.14(8) . . ?
O31 Cu1 O32 54.03(7) . . ?
O4 Cu1 O32 136.69(6) 3_666 . ?
C4 O4 Cu1 120.23(13) . . ?
N30 O31 Cu1 106.06(14) . . ?
C9 O1 C2 121.62(18) . . ?
C11 N13 C14 120.40(19) . . ?
C11 N13 Cu1 126.82(16) . . ?
C14 N13 Cu1 111.62(15) . . ?
N30 O32 Cu1 78.74(14) . . ?
C15 N20 C19 119.8(2) . . ?
C15 N20 Cu1 113.66(16) . . ?
C19 N20 Cu1 126.51(17) . . ?
O33 N30 O32 123.8(3) . . ?
O33 N30 O31 118.9(2) . . ?
O32 N30 O31 117.3(2) . . ?
O4 C4 C3 125.0(2) . . ?
O4 C4 C10 116.47(18) . . ?
C3 C4 C10 118.5(2) . . ?
C6 C5 C10 119.2(2) . . ?
C6 C5 H5 120.4 . . ?
C10 C5 H5 120.4 . . ?
C9 C10 C5 118.8(2) . . ?
C9 C10 C4 120.0(2) . . ?
C5 C10 C4 121.2(2) . . ?
C4 C3 C2 119.8(2) . . ?
C4 C3 C11 121.6(2) . . ?
C2 C3 C11 118.57(19) . . ?
C5 C6 C7 121.5(2) . . ?
C5 C6 Br6 118.27(19) . . ?
C7 C6 Br6 120.2(2) . . ?
N13 C11 C3 119.6(2) . . ?
N13 C11 C12 120.7(2) . . ?
C3 C11 C12 119.6(2) . . ?
N20 C15 C16 121.0(2) . . ?
N20 C15 C14 116.7(2) . . ?
C16 C15 C14 122.3(2) . . ?
O1 C9 C8 117.7(2) . . ?
O1 C9 C10 120.8(2) . . ?
C8 C9 C10 121.5(2) . . ?
O2 C2 O1 114.9(2) . . ?
O2 C2 C3 126.4(2) . . ?
O1 C2 C3 118.68(19) . . ?
N13 C14 C15 109.52(19) . . ?
N13 C14 H14B 109.8 . . ?
C15 C14 H14B 109.8 . . ?
N13 C14 H14A 109.8 . . ?
C15 C14 H14A 109.8 . . ?
H14B C14 H14A 108.2 . . ?
C8 C7 C6 119.4(2) . . ?
C8 C7 H7 120.3 . . ?
C6 C7 H7 120.3 . . ?
N20 C19 C18 121.7(3) . . ?
N20 C19 H19 119.2 . . ?
C18 C19 H19 119.2 . . ?
C7 C8 C9 119.5(2) . . ?
C7 C8 H8 120.2 . . ?
C9 C8 H8 120.2 . . ?
C17 C16 C15 118.3(3) . . ?
C17 C16 H16 120.9 . . ?
C15 C16 H16 120.9 . . ?
C11 C12 H12C 109.5 . . ?
C11 C12 H12A 109.5 . . ?
H12C C12 H12A 109.5 . . ?
C11 C12 H12B 109.5 . . ?
H12C C12 H12B 109.5 . . ?
H12A C12 H12B 109.5 . . ?
C18 C17 C16 120.7(3) . . ?
C18 C17 H17 119.7 . . ?
C16 C17 H17 119.7 . . ?
C17 C18 C19 118.5(3) . . ?
C17 C18 H18 120.7 . . ?
C19 C18 H18 120.7 . . ?

loop_
_geom_bond_atom_site_label_1
_geom_bond_atom_site_label_2
_geom_bond_distance
_geom_bond_site_symmetry_2
_geom_bond_publ_flag
Cu1 O4 1.9167(14) . ?
Cu1 N13 1.9488(18) . ?
Cu1 N20 1.9627(19) . ?
Cu1 O31 1.9892(16) . ?
Cu1 O4 2.5537(16) 3_666 ?
Cu1 O32 2.603(2) . ?
Br6 C6 1.896(2) . ?
O4 C4 1.295(2) . ?
O31 N30 1.291(3) . ?
O1 C9 1.380(3) . ?
O1 C2 1.386(3) . ?
N13 C11 1.289(3) . ?
N13 C14 1.470(3) . ?
O2 C2 1.210(3) . ?
O32 N30 1.233(3) . ?
N20 C15 1.342(3) . ?
N20 C19 1.343(3) . ?
N30 O33 1.217(3) . ?
C4 C3 1.395(3) . ?
C4 C10 1.457(3) . ?
C5 C6 1.370(3) . ?
C5 C10 1.397(3) . ?
C5 H5 0.9500 . ?
C10 C9 1.381(3) . ?
C3 C2 1.454(3) . ?
C3 C11 1.464(3) . ?
C6 C7 1.386(4) . ?
C11 C12 1.505(3) . ?
C15 C16 1.389(3) . ?
C15 C14 1.501(4) . ?
C9 C8 1.380(4) . ?
C14 H14B 0.9900 . ?
C14 H14A 0.9900 . ?
C7 C8 1.370(4) . ?
C7 H7 0.9500 . ?
C19 C18 1.377(4) . ?
C19 H19 0.9500 . ?
C8 H8 0.9500 . ?
C16 C17 1.379(4) . ?
C16 H16 0.9500 . ?
C12 H12C 0.9800 . ?
C12 H12A 0.9800 . ?
C12 H12B 0.9800 . ?
C17 C18 1.363(4) . ?
C17 H17 0.9500 . ?
C18 H18 0.9500 . ?

loop_
_geom_hbond_atom_site_label_D
_geom_hbond_atom_site_label_H
_geom_hbond_atom_site_label_A
_geom_hbond_distance_DH
_geom_hbond_distance_HA
_geom_hbond_distance_DA
_geom_hbond_angle_DHA
_geom_hbond_site_symmetry_A
_geom_hbond_publ_flag
C7 H7 O32 0.95 2.45 3.251(3) 142.4 3_676 yes
C12 H12A O2 0.98 2.33 2.877(4) 114.1 . yes
